data_4338550
loop_
_publ_author_name
'Brandi-Blanco, Pilar'
'Sanz Miguel, Pablo J.'
'M\"uller, Barbara'
'Gil Bardaj\'i, Elisa'
'Willermann, Michael'
'Lippert, Bernhard'

_publ_section_title
;
 Expanding the pH Range of Metal--Nucleobase Complexes for Acid--Base
 Chemistry: Properties of Bis(guanine) Complexes of (bpy)Pt^II^ with
 Either Two Major or Major and Minor Tautomers Bonded Simultaneously
;
_journal_coden_ASTM INOCAJ
_journal_issue 12
_journal_name_full 'Inorganic chemistry'
_journal_page_first 5208
_journal_page_last 5215
_journal_paper_doi 10.1021/ic900176c
_journal_volume 48
_journal_year 2009
_chemical_formula_moiety 'C22 H22 N12 O2 Pt, 2(N O3), H2 O'
_chemical_formula_sum 'C22 H24 N14 O9 Pt'
_chemical_formula_weight 823.64
_space_group_IT_number 14
_symmetry_cell_setting monoclinic
_symmetry_space_group_name_Hall '-P 2ybc'
_symmetry_space_group_name_H-M 'P 1 21/c 1'
_atom_sites_solution_hydrogens geom
_atom_sites_solution_primary direct
_atom_sites_solution_secondary difmap
_audit_creation_date 2008-12-09T13:07:38-00:00
_audit_creation_method 'WinGX routine CIF_UPDATE'
_cell_angle_alpha 90
_cell_angle_beta 100.314(2)
_cell_angle_gamma 90
_cell_formula_units_Z 4
_cell_length_a 15.2631(4)
_cell_length_b 12.0657(4)
_cell_length_c 15.5578(5)
_cell_measurement_reflns_used 4751
_cell_measurement_temperature 110(2)
_cell_measurement_theta_max 27.4987
_cell_measurement_theta_min 2.6549
_cell_volume 2818.83(15)
_computing_structure_refinement 'SHELXL-97 (Sheldrick, 1997)'
_computing_structure_solution 'SHELXS-97 (Sheldrick, 1990)'
_diffrn_ambient_temperature 110(2)
_diffrn_measured_fraction_theta_full 0.967
_diffrn_measured_fraction_theta_max 0.967
_diffrn_measurement_device_type 'Sapphire2-CCD, Oxford Diffraction'
_diffrn_radiation_monochromator graphite
_diffrn_radiation_type MoK\a
_diffrn_radiation_wavelength 0.71073
_diffrn_reflns_av_R_equivalents 0.0638
_diffrn_reflns_av_unetI/netI 0.1235
_diffrn_reflns_limit_h_max 18
_diffrn_reflns_limit_h_min -19
_diffrn_reflns_limit_k_max 12
_diffrn_reflns_limit_k_min -15
_diffrn_reflns_limit_l_max 19
_diffrn_reflns_limit_l_min -19
_diffrn_reflns_number 19830
_diffrn_reflns_theta_full 27.6
_diffrn_reflns_theta_max 27.6
_diffrn_reflns_theta_min 3.2
_exptl_absorpt_coefficient_mu 5.057
_exptl_absorpt_correction_T_max 0.573
_exptl_absorpt_correction_T_min 0.376
_exptl_absorpt_correction_type multi-scan
_exptl_absorpt_process_details sadabs
_exptl_crystal_colour yellow
_exptl_crystal_density_diffrn 1.941
_exptl_crystal_density_method 'not measured'
_exptl_crystal_description prisms
_exptl_crystal_F_000 1616
_exptl_crystal_size_max 0.24
_exptl_crystal_size_mid 0.16
_exptl_crystal_size_min 0.11
_refine_diff_density_max 1.701
_refine_diff_density_min -1.344
_refine_diff_density_rms 0.143
_refine_ls_extinction_method none
_refine_ls_goodness_of_fit_ref 1.005
_refine_ls_hydrogen_treatment constr
_refine_ls_matrix_type full
_refine_ls_number_parameters 415
_refine_ls_number_reflns 6336
_refine_ls_number_restraints 0
_refine_ls_restrained_S_all 1.005
_refine_ls_R_factor_all 0.0923
_refine_ls_R_factor_gt 0.0426
_refine_ls_shift/su_max 0.001
_refine_ls_shift/su_mean 0
_refine_ls_structure_factor_coef Fsqd
_refine_ls_weighting_details 'calc w=1/[\s^2^(Fo^2^)+(0.0102P)^2^+0.0000P] where P=(Fo^2^+2Fc^2^)/3'
_refine_ls_weighting_scheme calc
_refine_ls_wR_factor_gt 0.0572
_refine_ls_wR_factor_ref 0.0606
_reflns_number_gt 3558
_reflns_number_total 6336
_reflns_threshold_expression >2sigma(I)
_cod_data_source_file ic900176c_si_001.cif
_cod_data_source_block 2
_cod_original_sg_symbol_H-M P21/c
_cod_database_code 4338550

loop_
_symmetry_equiv_pos_as_xyz
'x, y, z'
'-x, y+1/2, -z+1/2'
'-x, -y, -z'
'x, -y-1/2, z-1/2'

loop_
_atom_site_label
_atom_site_type_symbol
_atom_site_fract_x
_atom_site_fract_y
_atom_site_fract_z
_atom_site_U_iso_or_equiv
_atom_site_adp_type
_atom_site_occupancy
_atom_site_symmetry_multiplicity
_atom_site_calc_flag
_atom_site_refinement_flags
Pt1 Pt 0.149017(16) 0.90538(2) 0.359706(16) 0.03174(8) Uani 1 1 d .
C2 C -0.0247(4) 0.9006(8) 0.4002(4) 0.0418(17) Uani 1 1 d .
N1 N 0.0445(3) 0.8306(5) 0.3933(3) 0.0353(14) Uani 1 1 d .
C6 C 0.0366(4) 0.7223(6) 0.4115(4) 0.0377(18) Uani 1 1 d .
H6 H 0.0842 0.674 0.4053 0.045 Uiso 1 1 calc R
C5 C -0.0379(5) 0.6778(6) 0.4387(4) 0.051(2) Uani 1 1 d .
H5 H -0.0411 0.6012 0.452 0.061 Uiso 1 1 calc R
C4 C -0.1065(5) 0.7485(7) 0.4459(5) 0.055(2) Uani 1 1 d .
H4 H -0.1583 0.7207 0.4645 0.066 Uiso 1 1 calc R
C3 C -0.1012(4) 0.8575(7) 0.4268(4) 0.044(2) Uani 1 1 d .
H3 H -0.1496 0.9052 0.4313 0.053 Uiso 1 1 calc R
C12 C -0.0107(5) 1.0160(7) 0.3772(4) 0.0390(19) Uani 1 1 d .
N11 N 0.0674(3) 1.0359(5) 0.3518(3) 0.0371(15) Uani 1 1 d .
C16 C 0.0842(5) 1.1383(6) 0.3278(4) 0.045(2) Uani 1 1 d .
H16 H 0.1386 1.153 0.3084 0.054 Uiso 1 1 calc R
C15 C 0.0242(5) 1.2249(6) 0.3304(4) 0.054(2) Uani 1 1 d .
H15 H 0.0365 1.2972 0.3115 0.065 Uiso 1 1 calc R
C14 C -0.0518(5) 1.2040(7) 0.3604(5) 0.056(2) Uani 1 1 d .
H14 H -0.092 1.2628 0.3653 0.067 Uiso 1 1 calc R
C13 C -0.0712(4) 1.1008(8) 0.3833(4) 0.051(2) Uani 1 1 d .
H13 H -0.1252 1.0859 0.4034 0.061 Uiso 1 1 calc R
N1A N 0.3649(3) 0.6961(4) 0.5817(3) 0.0294(13) Uani 1 1 d .
H1A H 0.3767 0.7065 0.6386 0.035 Uiso 1 1 calc R
C2A C 0.4149(4) 0.6186(5) 0.5488(4) 0.0291(16) Uani 1 1 d .
N2A N 0.4813(3) 0.5711(4) 0.6049(3) 0.0371(15) Uani 1 1 d .
H21A H 0.5156 0.5212 0.5862 0.044 Uiso 1 1 calc R
H22A H 0.4907 0.5898 0.6605 0.044 Uiso 1 1 calc R
N3A N 0.4017(3) 0.5898(4) 0.4656(3) 0.0278(11) Uani 1 1 d .
C4A C 0.3363(4) 0.6480(5) 0.4177(4) 0.0288(16) Uani 1 1 d .
C5A C 0.2850(4) 0.7316(5) 0.4456(4) 0.0271(15) Uani 1 1 d .
C6A C 0.2969(4) 0.7605(5) 0.5345(4) 0.0296(17) Uani 1 1 d .
O6A O 0.2573(2) 0.8289(4) 0.5708(3) 0.0379(11) Uani 1 1 d .
N7A N 0.2271(3) 0.7705(4) 0.3704(3) 0.0302(13) Uani 1 1 d .
C8A C 0.2442(4) 0.7111(5) 0.3047(4) 0.0346(17) Uani 1 1 d .
H8A H 0.2148 0.7207 0.2459 0.041 Uiso 1 1 calc R
N9A N 0.3077(3) 0.6354(4) 0.3301(3) 0.0332(14) Uani 1 1 d .
C9A C 0.3466(4) 0.5623(5) 0.2738(4) 0.048(2) Uani 1 1 d .
H91A H 0.391 0.5148 0.3093 0.072 Uiso 1 1 calc R
H92A H 0.3752 0.6064 0.2337 0.072 Uiso 1 1 calc R
H93A H 0.2998 0.5161 0.2401 0.072 Uiso 1 1 calc R
N1B N 0.2610(3) 1.0463(4) 0.0964(3) 0.0357(14) Uani 1 1 d .
H1B H 0.2368 1.0363 0.0412 0.043 Uiso 1 1 calc R
C2B C 0.3351(4) 1.1129(6) 0.1134(4) 0.0403(19) Uani 1 1 d .
N2B N 0.3605(3) 1.1599(4) 0.0434(3) 0.0497(16) Uani 1 1 d .
H21B H 0.408 1.2026 0.0502 0.06 Uiso 1 1 calc R
H22B H 0.3296 1.148 -0.0092 0.06 Uiso 1 1 calc R
N3B N 0.3813(3) 1.1310(4) 0.1913(3) 0.0411(16) Uani 1 1 d .
C4B C 0.3434(4) 1.0816(6) 0.2526(4) 0.0402(17) Uani 1 1 d .
C5B C 0.2676(4) 1.0199(5) 0.2443(4) 0.0322(16) Uani 1 1 d .
C6B C 0.2208(4) 0.9933(6) 0.1587(4) 0.0388(18) Uani 1 1 d .
O6B O 0.1551(3) 0.9343(4) 0.1384(3) 0.0475(13) Uani 1 1 d .
N7B N 0.2513(3) 0.9905(4) 0.3274(3) 0.0342(14) Uani 1 1 d .
C8B C 0.3194(4) 1.0330(6) 0.3831(4) 0.0405(18) Uani 1 1 d .
H8B H 0.3275 1.0246 0.4447 0.049 Uiso 1 1 calc R
N9B N 0.3755(3) 1.0893(5) 0.3414(3) 0.0442(14) Uani 1 1 d .
C9B C 0.4574(4) 1.1407(6) 0.3835(4) 0.067(3) Uani 1 1 d .
H91B H 0.4873 1.1744 0.3393 0.1 Uiso 1 1 calc R
H92B H 0.4963 1.0846 0.416 0.1 Uiso 1 1 calc R
H93B H 0.4441 1.1981 0.4239 0.1 Uiso 1 1 calc R
N1N N 0.1798(5) 1.0633(7) -0.1316(5) 0.074(3) Uani 1 1 d .
O11 O 0.1662(4) 1.0037(5) -0.0707(4) 0.0731(18) Uani 1 1 d .
O12 O 0.1381(4) 1.0440(5) -0.2086(3) 0.097(2) Uani 1 1 d .
O13 O 0.2342(4) 1.1437(6) -0.1208(4) 0.087(2) Uani 1 1 d .
N2N N 0.4776(4) 0.6556(5) 0.8216(4) 0.0415(15) Uani 1 1 d .
O21 O 0.5351(3) 0.5992(4) 0.7950(2) 0.0527(12) Uani 1 1 d .
O22 O 0.4872(3) 0.6785(4) 0.9001(3) 0.0466(13) Uani 1 1 d .
O23 O 0.4126(3) 0.6897(4) 0.7681(3) 0.0561(15) Uani 1 1 d .
O1W O 0.3073(3) 1.0624(4) 0.5750(3) 0.0773(19) Uani 1 1 d .
H1W H 0.2922 0.9875 0.5685 0.093 Uiso 1 1 d R
H2W H 0.3592 1.0837 0.6163 0.093 Uiso 1 1 d R

loop_
_atom_site_aniso_label
_atom_site_aniso_U_11
_atom_site_aniso_U_22
_atom_site_aniso_U_33
_atom_site_aniso_U_23
_atom_site_aniso_U_13
_atom_site_aniso_U_12
Pt1 0.02284(12) 0.03652(15) 0.03489(14) 0.00444(19) 0.00253(8) 0.00322(18)
C2 0.030(4) 0.071(6) 0.023(3) -0.008(5) -0.002(3) -0.001(5)
N1 0.042(4) 0.035(4) 0.024(3) -0.011(3) -0.009(3) 0.008(3)
C6 0.034(4) 0.040(5) 0.034(4) -0.003(4) -0.007(3) 0.004(4)
C5 0.039(5) 0.065(6) 0.048(5) 0.006(4) 0.004(4) -0.020(4)
C4 0.030(5) 0.084(7) 0.050(5) -0.013(5) 0.009(4) -0.028(5)
C3 0.024(4) 0.072(6) 0.033(4) -0.007(4) 0.000(3) 0.000(4)
C12 0.031(4) 0.048(5) 0.033(4) -0.011(4) -0.010(3) 0.010(4)
N11 0.028(3) 0.048(4) 0.032(3) 0.000(3) -0.004(3) 0.000(3)
C16 0.051(5) 0.043(5) 0.038(5) 0.006(4) -0.004(4) -0.004(4)
C15 0.062(6) 0.040(5) 0.049(5) -0.008(4) -0.021(4) 0.016(5)
C14 0.047(5) 0.055(6) 0.057(5) -0.020(5) -0.014(4) 0.031(5)
C13 0.041(4) 0.065(6) 0.038(4) -0.016(5) -0.011(3) 0.023(5)
N1A 0.031(3) 0.036(4) 0.020(3) -0.002(3) 0.002(2) 0.004(3)
C2A 0.022(3) 0.028(5) 0.036(4) 0.004(3) 0.003(3) -0.003(3)
N2A 0.036(3) 0.046(4) 0.026(3) -0.006(3) -0.002(2) 0.014(3)
N3A 0.023(3) 0.030(3) 0.028(3) 0.004(3) -0.001(2) 0.005(3)
C4A 0.025(4) 0.030(4) 0.031(4) -0.001(3) 0.005(3) -0.004(3)
C5A 0.017(3) 0.029(4) 0.035(4) 0.005(3) 0.005(3) 0.002(3)
C6A 0.020(4) 0.022(4) 0.046(5) 0.000(4) 0.004(3) -0.003(3)
O6A 0.027(3) 0.044(3) 0.042(3) -0.008(2) 0.003(2) 0.008(2)
N7A 0.027(3) 0.041(4) 0.022(3) 0.003(3) 0.004(2) -0.005(3)
C8A 0.023(4) 0.042(5) 0.038(4) 0.006(4) 0.001(3) 0.009(3)
N9A 0.028(3) 0.044(4) 0.027(3) 0.001(3) 0.002(2) 0.011(3)
C9A 0.058(5) 0.054(6) 0.029(4) -0.008(4) 0.003(3) 0.017(4)
N1B 0.035(3) 0.043(4) 0.028(3) 0.004(3) 0.003(2) 0.000(3)
C2B 0.032(4) 0.049(5) 0.040(5) 0.001(4) 0.007(3) -0.003(4)
N2B 0.055(4) 0.057(4) 0.037(4) 0.000(3) 0.008(3) -0.015(3)
N3B 0.043(4) 0.052(5) 0.027(3) -0.001(3) 0.001(3) -0.016(3)
C4B 0.037(4) 0.046(5) 0.036(4) 0.002(4) 0.001(3) -0.006(4)
C5B 0.029(4) 0.041(5) 0.024(4) 0.001(3) -0.001(3) 0.000(3)
C6B 0.033(4) 0.026(5) 0.057(5) 0.002(4) 0.008(4) 0.001(3)
O6B 0.042(3) 0.049(4) 0.050(3) -0.007(2) 0.004(2) -0.020(3)
N7B 0.028(3) 0.037(4) 0.036(4) 0.000(3) 0.002(3) -0.001(3)
C8B 0.037(4) 0.051(5) 0.033(4) 0.008(4) 0.004(3) -0.005(4)
N9B 0.035(3) 0.062(4) 0.034(3) -0.001(4) 0.002(2) -0.020(4)
C9B 0.044(5) 0.102(8) 0.050(5) -0.013(5) -0.003(4) -0.032(4)
N1N 0.063(6) 0.101(9) 0.055(6) -0.019(5) 0.004(5) 0.030(5)
O11 0.071(4) 0.076(5) 0.063(4) -0.012(4) -0.011(3) 0.014(3)
O12 0.094(4) 0.133(6) 0.048(4) -0.035(4) -0.027(3) 0.036(4)
O13 0.077(5) 0.107(6) 0.074(4) -0.004(4) 0.007(3) -0.003(4)
N2N 0.040(4) 0.049(4) 0.039(4) -0.011(3) 0.016(3) 0.000(3)
O21 0.048(3) 0.067(3) 0.043(3) -0.007(3) 0.008(2) 0.022(3)
O22 0.044(3) 0.065(4) 0.034(3) -0.010(3) 0.013(2) 0.001(2)
O23 0.039(3) 0.086(4) 0.041(3) -0.004(3) 0.001(2) 0.009(3)
O1W 0.054(3) 0.111(6) 0.064(3) 0.015(3) 0.004(2) -0.007(3)

loop_
_atom_type_symbol
_atom_type_description
_atom_type_scat_dispersion_real
_atom_type_scat_dispersion_imag
_atom_type_scat_source
C C 0.0033 0.0016 'International Tables Vol C Tables 4.2.6.8 and 6.1.1.4'
H H 0 0 'International Tables Vol C Tables 4.2.6.8 and 6.1.1.4'
N N 0.0061 0.0033 'International Tables Vol C Tables 4.2.6.8 and 6.1.1.4'
O O 0.0106 0.006 'International Tables Vol C Tables 4.2.6.8 and 6.1.1.4'
Pt Pt -1.7033 8.3905 'International Tables Vol C Tables 4.2.6.8 and 6.1.1.4'

loop_
_geom_angle_atom_site_label_1
_geom_angle_atom_site_label_2
_geom_angle_atom_site_label_3
_geom_angle
N7A Pt1 N7B 87.6(2)
N7A Pt1 N1 95.9(2)
N7B Pt1 N1 176.3(2)
N7A Pt1 N11 177.4(2)
N7B Pt1 N11 94.9(2)
N1 Pt1 N11 81.5(2)
N1 C2 C3 119.1(8)
N1 C2 C12 114.8(6)
C3 C2 C12 126.1(7)
C2 N1 C6 118.8(6)
C2 N1 Pt1 114.0(5)
C6 N1 Pt1 127.1(5)
N1 C6 C5 123.2(7)
N1 C6 H6 118.4
C5 C6 H6 118.4
C4 C5 C6 117.6(7)
C4 C5 H5 121.2
C6 C5 H5 121.2
C3 C4 C5 120.7(7)
C3 C4 H4 119.7
C5 C4 H4 119.7
C4 C3 C2 120.6(7)
C4 C3 H3 119.7
C2 C3 H3 119.7
N11 C12 C13 121.6(8)
N11 C12 C2 114.7(6)
C13 C12 C2 123.7(8)
C16 N11 C12 118.3(6)
C16 N11 Pt1 127.0(5)
C12 N11 Pt1 114.7(5)
N11 C16 C15 121.9(7)
N11 C16 H16 119.1
C15 C16 H16 119.1
C14 C15 C16 118.7(8)
C14 C15 H15 120.7
C16 C15 H15 120.7
C15 C14 C13 120.6(7)
C15 C14 H14 119.7
C13 C14 H14 119.7
C14 C13 C12 118.9(8)
C14 C13 H13 120.6
C12 C13 H13 120.6
C2A N1A C6A 126.7(5)
C2A N1A H1A 116.6
C6A N1A H1A 116.6
N2A C2A N3A 119.3(6)
N2A C2A N1A 117.2(5)
N3A C2A N1A 123.5(5)
C2A N2A H21A 120
C2A N2A H22A 120
H21A N2A H22A 120
C4A N3A C2A 112.2(5)
N3A C4A N9A 125.1(6)
N3A C4A C5A 127.8(6)
N9A C4A C5A 107.2(5)
C4A C5A C6A 120.4(6)
C4A C5A N7A 106.6(5)
C6A C5A N7A 133.1(6)
O6A C6A C5A 129.5(6)
O6A C6A N1A 121.1(6)
C5A C6A N1A 109.4(5)
C8A N7A C5A 106.3(5)
C8A N7A Pt1 125.2(4)
C5A N7A Pt1 127.7(4)
N9A C8A N7A 112.1(5)
N9A C8A H8A 123.9
N7A C8A H8A 123.9
C8A N9A C4A 107.7(5)
C8A N9A C9A 126.3(5)
C4A N9A C9A 125.6(5)
N9A C9A H91A 109.5
N9A C9A H92A 109.5
H91A C9A H92A 109.5
N9A C9A H93A 109.5
H91A C9A H93A 109.5
H92A C9A H93A 109.5
C2B N1B C6B 125.8(5)
C2B N1B H1B 117.1
C6B N1B H1B 117.1
N3B C2B N2B 119.7(6)
N3B C2B N1B 124.4(6)
N2B C2B N1B 116.0(6)
C2B N2B H21B 120
C2B N2B H22B 120
H21B N2B H22B 120
C2B N3B C4B 110.9(5)
N3B C4B C5B 130.0(6)
N3B C4B N9B 124.0(6)
C5B C4B N9B 106.0(6)
C4B C5B N7B 109.7(5)
C4B C5B C6B 119.0(6)
N7B C5B C6B 131.2(6)
O6B C6B N1B 122.0(6)
O6B C6B C5B 128.4(6)
N1B C6B C5B 109.7(6)
C8B N7B C5B 104.8(5)
C8B N7B Pt1 125.9(5)
C5B N7B Pt1 129.3(4)
N7B C8B N9B 111.8(6)
N7B C8B H8B 124.1
N9B C8B H8B 124.1
C8B N9B C4B 107.7(5)
C8B N9B C9B 124.8(5)
C4B N9B C9B 127.3(5)
N9B C9B H91B 109.5
N9B C9B H92B 109.5
H91B C9B H92B 109.5
N9B C9B H93B 109.5
H91B C9B H93B 109.5
H92B C9B H93B 109.5
O11 N1N O12 119.4(9)
O11 N1N O13 122.6(8)
O12 N1N O13 118.0(9)
O22 N2N O21 119.2(6)
O22 N2N O23 121.7(6)
O21 N2N O23 119.0(6)
H1W O1W H2W 119.3

loop_
_geom_bond_atom_site_label_1
_geom_bond_atom_site_label_2
_geom_bond_distance
Pt1 N7A 2.006(5)
Pt1 N7B 2.006(5)
Pt1 N1 1.983(6)
Pt1 N11 1.997(6)
C2 N1 1.371(8)
C2 C3 1.407(8)
C2 C12 1.463(10)
N1 C6 1.347(7)
C6 C5 1.390(8)
C6 H6 0.95
C5 C4 1.370(9)
C5 H5 0.95
C4 C3 1.354(9)
C4 H4 0.95
C3 H3 0.95
C12 N11 1.343(8)
C12 C13 1.393(9)
N11 C16 1.329(8)
C16 C15 1.395(9)
C16 H16 0.95
C15 C14 1.349(9)
C15 H15 0.95
C14 C13 1.342(10)
C14 H14 0.95
C13 H13 0.95
N1A C2A 1.363(7)
N1A C6A 1.395(7)
N1A H1A 0.88
C2A N2A 1.343(6)
C2A N3A 1.320(6)
N2A H21A 0.88
N2A H22A 0.88
N3A C4A 1.333(7)
C4A N9A 1.363(7)
C4A C5A 1.394(7)
C5A C6A 1.405(8)
C5A N7A 1.414(7)
C6A O6A 1.221(7)
N7A C8A 1.313(7)
C8A N9A 1.340(7)
C8A H8A 0.95
N9A C9A 1.443(7)
C9A H91A 0.98
C9A H92A 0.98
C9A H93A 0.98
N1B C2B 1.374(7)
N1B C6B 1.393(7)
N1B H1B 0.88
C2B N3B 1.307(7)
C2B N2B 1.344(7)
N2B H21B 0.88
N2B H22B 0.88
N3B C4B 1.341(7)
C4B C5B 1.362(8)
C4B N9B 1.383(7)
C5B N7B 1.406(7)
C5B C6B 1.430(8)
C6B O6B 1.224(7)
N7B C8B 1.331(7)
C8B N9B 1.347(7)
C8B H8B 0.95
N9B C9B 1.443(7)
C9B H91B 0.98
C9B H92B 0.98
C9B H93B 0.98
N1N O11 1.236(8)
N1N O12 1.273(8)
N1N O13 1.268(8)
N2N O22 1.235(6)
N2N O21 1.239(6)
N2N O23 1.245(6)
O1W H1W 0.9338
O1W H2W 0.962

loop_
_geom_torsion_atom_site_label_1
_geom_torsion_atom_site_label_2
_geom_torsion_atom_site_label_3
_geom_torsion_atom_site_label_4
_geom_torsion
C3 C2 N1 C6 0.6(8)
C12 C2 N1 C6 -178.7(5)
C3 C2 N1 Pt1 -177.7(4)
C12 C2 N1 Pt1 3.0(6)
N7A Pt1 N1 C2 175.4(4)
N7B Pt1 N1 C2 13(3)
N11 Pt1 N1 C2 -4.1(4)
N7A Pt1 N1 C6 -2.7(5)
N7B Pt1 N1 C6 -165(3)
N11 Pt1 N1 C6 177.8(5)
C2 N1 C6 C5 -1.3(9)
Pt1 N1 C6 C5 176.7(4)
N1 C6 C5 C4 1.0(10)
C6 C5 C4 C3 0.1(10)
C5 C4 C3 C2 -0.8(11)
N1 C2 C3 C4 0.4(9)
C12 C2 C3 C4 179.6(6)
N1 C2 C12 N11 0.8(8)
C3 C2 C12 N11 -178.5(5)
N1 C2 C12 C13 -177.2(5)
C3 C2 C12 C13 3.5(10)
C13 C12 N11 C16 -3.5(9)
C2 C12 N11 C16 178.4(6)
C13 C12 N11 Pt1 173.9(4)
C2 C12 N11 Pt1 -4.2(7)
N7A Pt1 N11 C16 169(4)
N7B Pt1 N11 C16 2.8(6)
N1 Pt1 N11 C16 -178.3(6)
N7A Pt1 N11 C12 -8(5)
N7B Pt1 N11 C12 -174.3(4)
N1 Pt1 N11 C12 4.6(4)
C12 N11 C16 C15 1.5(10)
Pt1 N11 C16 C15 -175.6(4)
N11 C16 C15 C14 1.8(11)
C16 C15 C14 C13 -3.1(11)
C15 C14 C13 C12 1.2(11)
N11 C12 C13 C14 2.3(10)
C2 C12 C13 C14 -179.9(6)
C6A N1A C2A N2A 175.5(5)
C6A N1A C2A N3A -3.8(9)
N2A C2A N3A C4A -177.0(5)
N1A C2A N3A C4A 2.3(8)
C2A N3A C4A N9A -179.5(5)
C2A N3A C4A C5A 0.7(9)
N3A C4A C5A C6A -2.7(10)
N9A C4A C5A C6A 177.5(5)
N3A C4A C5A N7A 177.8(6)
N9A C4A C5A N7A -2.0(7)
C4A C5A C6A O6A -178.2(6)
N7A C5A C6A O6A 1.1(12)
C4A C5A C6A N1A 1.3(8)
N7A C5A C6A N1A -179.4(6)
C2A N1A C6A O6A -178.8(6)
C2A N1A C6A C5A 1.6(8)
C4A C5A N7A C8A 0.8(6)
C6A C5A N7A C8A -178.5(7)
C4A C5A N7A Pt1 -169.5(4)
C6A C5A N7A Pt1 11.1(10)
N7B Pt1 N7A C8A -78.4(5)
N1 Pt1 N7A C8A 102.7(5)
N11 Pt1 N7A C8A 115(4)
N7B Pt1 N7A C5A 90.2(5)
N1 Pt1 N7A C5A -88.7(5)
N11 Pt1 N7A C5A -76(5)
C5A N7A C8A N9A 0.7(7)
Pt1 N7A C8A N9A 171.3(4)
N7A C8A N9A C4A -2.0(7)
N7A C8A N9A C9A -175.3(5)
N3A C4A N9A C8A -177.4(6)
C5A C4A N9A C8A 2.4(7)
N3A C4A N9A C9A -4.0(10)
C5A C4A N9A C9A 175.8(5)
C6B N1B C2B N3B 3.8(11)
C6B N1B C2B N2B -177.2(6)
N2B C2B N3B C4B 177.1(6)
N1B C2B N3B C4B -4.0(10)
C2B N3B C4B C5B -0.4(11)
C2B N3B C4B N9B -177.6(7)
N3B C4B C5B N7B -176.6(7)
N9B C4B C5B N7B 0.9(8)
N3B C4B C5B C6B 5.1(12)
N9B C4B C5B C6B -177.3(6)
C2B N1B C6B O6B -179.4(6)
C2B N1B C6B C5B 1.0(9)
C4B C5B C6B O6B 175.6(7)
N7B C5B C6B O6B -2.2(12)
C4B C5B C6B N1B -4.8(9)
N7B C5B C6B N1B 177.4(6)
C4B C5B N7B C8B -1.7(7)
C6B C5B N7B C8B 176.2(7)
C4B C5B N7B Pt1 177.6(4)
C6B C5B N7B Pt1 -4.5(10)
N7A Pt1 N7B C8B -82.9(5)
N1 Pt1 N7B C8B 79(3)
N11 Pt1 N7B C8B 96.5(6)
N7A Pt1 N7B C5B 98.0(5)
N1 Pt1 N7B C5B -100(3)
N11 Pt1 N7B C5B -82.6(5)
C5B N7B C8B N9B 1.8(8)
Pt1 N7B C8B N9B -177.5(4)
N7B C8B N9B C4B -1.3(8)
N7B C8B N9B C9B -177.2(6)
N3B C4B N9B C8B 177.9(6)
C5B C4B N9B C8B 0.2(8)
N3B C4B N9B C9B -6.3(12)
C5B C4B N9B C9B 175.9(7)
